data_2211479
loop_
_publ_author_name
'Zhang, Qiao-Zhen'
'Zhao, Yan-Li'
'Chen, Xin'
'Yu, Ming'

_publ_section_title
;
 5-Formyl-2-methoxyphenyl 4-methylbenzenesulfonate
;
_journal_coeditor_code IS2111
_journal_issue 12
_journal_name_full 'Acta Crystallographica Section E'
_journal_page_first o5889
_journal_page_last o5890
_journal_paper_doi 10.1107/S1600536806050653
_journal_volume 62
_journal_year 2006
_chemical_formula_iupac 'C15 H14 O5 S'
_chemical_formula_moiety 'C15 H14 O5 S'
_chemical_formula_sum 'C15 H14 O5 S'
_chemical_formula_weight 306.33
_chemical_name_systematic
;
5-Formyl-2-methoxyphenyl 4-methylbenzenesulfonate
;
_space_group_IT_number 14
_symmetry_cell_setting monoclinic
_symmetry_space_group_name_Hall '-P 2ybc'
_symmetry_space_group_name_H-M 'P 1 21/c 1'
_atom_sites_solution_hydrogens geom
_atom_sites_solution_primary direct
_atom_sites_solution_secondary difmap
_audit_creation_method SHELXL-97
_cell_angle_alpha 90.00
_cell_angle_beta 99.457(5)
_cell_angle_gamma 90.00
_cell_formula_units_Z 4
_cell_length_a 7.6465(19)
_cell_length_b 8.843(2)
_cell_length_c 22.000(6)
_cell_measurement_reflns_used 1769
_cell_measurement_temperature 294(2)
_cell_measurement_theta_max 23.05
_cell_measurement_theta_min 2.49
_cell_volume 1467.4(6)
_computing_cell_refinement 'SAINT (Bruker, 1999)'
_computing_data_collection 'SMART (Bruker, 1999)'
_computing_data_reduction SAINT
_computing_molecular_graphics 'SHELXTL (Sheldrick, 1997b)'
_computing_publication_material SHELXTL
_computing_structure_refinement 'SHELXL97 (Sheldrick, 1997a)'
_computing_structure_solution 'SHELXS97 (Sheldrick, 1997a)'
_diffrn_ambient_temperature 294(2)
_diffrn_measured_fraction_theta_full 0.988
_diffrn_measured_fraction_theta_max 0.988
_diffrn_measurement_device_type 'Bruker SMART APEX CCD area-detector'
_diffrn_measurement_method '\f and \w'
_diffrn_radiation_monochromator graphite
_diffrn_radiation_source 'fine-focus sealed tube'
_diffrn_radiation_type MoK\a
_diffrn_radiation_wavelength 0.71073
_diffrn_reflns_av_R_equivalents 0.0494
_diffrn_reflns_av_sigmaI/netI 0.0619
_diffrn_reflns_limit_h_max 8
_diffrn_reflns_limit_h_min -9
_diffrn_reflns_limit_k_max 11
_diffrn_reflns_limit_k_min -10
_diffrn_reflns_limit_l_max 24
_diffrn_reflns_limit_l_min -27
_diffrn_reflns_number 7922
_diffrn_reflns_theta_full 26.45
_diffrn_reflns_theta_max 26.45
_diffrn_reflns_theta_min 1.88
_diffrn_standards_number 0
_exptl_absorpt_coefficient_mu 0.239
_exptl_absorpt_correction_T_max 0.958
_exptl_absorpt_correction_T_min 0.931
_exptl_absorpt_correction_type multi-scan
_exptl_absorpt_process_details '(SADABS; Sheldrick, 1996)'
_exptl_crystal_colour colorless
_exptl_crystal_density_diffrn 1.387
_exptl_crystal_density_method 'not measured'
_exptl_crystal_description block
_exptl_crystal_F_000 640
_exptl_crystal_size_max 0.24
_exptl_crystal_size_mid 0.22
_exptl_crystal_size_min 0.18
_refine_diff_density_max 0.305
_refine_diff_density_min -0.327
_refine_ls_extinction_method none
_refine_ls_goodness_of_fit_ref 1.016
_refine_ls_hydrogen_treatment constr
_refine_ls_matrix_type full
_refine_ls_number_parameters 191
_refine_ls_number_reflns 2994
_refine_ls_number_restraints 0
_refine_ls_restrained_S_all 1.016
_refine_ls_R_factor_all 0.1139
_refine_ls_R_factor_gt 0.0484
_refine_ls_shift/su_max 0.000
_refine_ls_shift/su_mean 0.000
_refine_ls_structure_factor_coef Fsqd
_refine_ls_weighting_details 'calc w=1/[\s^2^(Fo^2^)+(0.069P)^2^+0.2051P] where P=(Fo^2^+2Fc^2^)/3'
_refine_ls_weighting_scheme calc
_refine_ls_wR_factor_gt 0.1199
_refine_ls_wR_factor_ref 0.1462
_reflns_number_gt 1622
_reflns_number_total 2994
_reflns_threshold_expression I>2\s(I)
_cod_data_source_file is2111.cif
_cod_data_source_block I
_cod_depositor_comments
;
The following automatic conversions were performed:
'_symmetry_cell_setting' value 'Monoclinic' changed to 'monoclinic'
according to '/home/saulius/struct/CIF-dictionaries/cif_core.dic'
dictionary named 'cif_core.dic' version 2.4.1 from 2010-06-29.

Automatic conversion script
Id: cif_fix_enum 1527 2010-12-29 10:47:43Z saulius 

The following automatic conversions were performed:

'_symmetry_cell_setting' value 'Monoclinic' changed to 'monoclinic'
according to /home/saulius/struct/CIF-dictionaries/cif_core.dic
dictionary named 'cif_core.dic' version 2.4.1 from 2010-06-29.

Automatic conversion script
Id: cif_fix_values 1715 2011-07-08 13:25:40Z adriana 
;
_cod_original_sg_symbol_H-M 'P 21/c'
_cod_database_code 2211479
_cod_database_fobs_code 2211479

loop_
_symmetry_equiv_pos_as_xyz
'x, y, z'
'-x, y+1/2, -z+1/2'
'-x, -y, -z'
'x, -y-1/2, z-1/2'

loop_
_atom_site_type_symbol
_atom_site_label
_atom_site_fract_x
_atom_site_fract_y
_atom_site_fract_z
_atom_site_U_iso_or_equiv
_atom_site_adp_type
_atom_site_calc_flag
_atom_site_refinement_flags
_atom_site_occupancy
S S1 0.24874(11) -0.00166(9) 0.40616(3) 0.0470(3) Uani d . 1
O O1 0.2047(3) -0.0921(2) 0.45506(9) 0.0601(6) Uani d . 1
O O2 0.3378(3) -0.0685(2) 0.36124(9) 0.0636(7) Uani d . 1
O O3 0.3848(2) 0.1271(2) 0.43538(8) 0.0463(5) Uani d . 1
O O4 0.3133(3) 0.4049(2) 0.39721(10) 0.0607(6) Uani d . 1
O O5 0.1887(4) 0.3279(3) 0.67540(12) 0.1007(10) Uani d . 1
C C1 0.0611(4) 0.0966(3) 0.37125(12) 0.0410(7) Uani d . 1
C C2 0.0501(4) 0.1495(4) 0.31133(13) 0.0523(8) Uani d . 1
H H2 0.1439 0.1354 0.2898 0.063 Uiso calc R 1
C C3 -0.1006(5) 0.2225(4) 0.28428(14) 0.0565(9) Uani d . 1
H H3 -0.1080 0.2573 0.2440 0.068 Uiso calc R 1
C C4 -0.2425(4) 0.2460(4) 0.31503(15) 0.0505(8) Uani d . 1
C C5 -0.2263(4) 0.1933(4) 0.37526(15) 0.0542(9) Uani d . 1
H H5 -0.3197 0.2077 0.3969 0.065 Uiso calc R 1
C C6 -0.0765(4) 0.1209(3) 0.40357(13) 0.0482(8) Uani d . 1
H H6 -0.0676 0.0884 0.4442 0.058 Uiso calc R 1
C C7 -0.4085(5) 0.3206(5) 0.28418(17) 0.0827(12) Uani d . 1
H H7A -0.3812 0.3884 0.2530 0.124 Uiso d R 1
H H7B -0.4606 0.3763 0.3141 0.124 Uiso d R 1
H H7C -0.4904 0.2451 0.2656 0.124 Uiso d R 1
C C8 0.3275(4) 0.2307(3) 0.47683(13) 0.0392(7) Uani d . 1
C C9 0.2923(4) 0.3782(3) 0.45593(14) 0.0475(8) Uani d . 1
C C10 0.2397(4) 0.4834(3) 0.49618(17) 0.0604(9) Uani d . 1
H H10 0.2156 0.5826 0.4835 0.072 Uiso calc R 1
C C11 0.2234(4) 0.4398(4) 0.55489(17) 0.0628(10) Uani d . 1
H H11 0.1853 0.5102 0.5812 0.075 Uiso calc R 1
C C12 0.2621(4) 0.2942(4) 0.57608(14) 0.0525(8) Uani d . 1
C C13 0.3160(4) 0.1900(3) 0.53593(13) 0.0447(7) Uani d . 1
H H13 0.3446 0.0919 0.5493 0.054 Uiso calc R 1
C C14 0.2458(5) 0.2489(4) 0.63869(16) 0.0681(10) Uani d . 1
H H14 0.2824 0.1518 0.6511 0.082 Uiso calc R 1
C C15 0.2649(6) 0.5512(4) 0.3712(2) 0.0961(14) Uani d . 1
H H15A 0.1436 0.5723 0.3745 0.144 Uiso calc R 1
H H15B 0.2787 0.5522 0.3286 0.144 Uiso calc R 1
H H15C 0.3401 0.6269 0.3932 0.144 Uiso calc R 1

loop_
_atom_site_aniso_label
_atom_site_aniso_U_11
_atom_site_aniso_U_22
_atom_site_aniso_U_33
_atom_site_aniso_U_12
_atom_site_aniso_U_13
_atom_site_aniso_U_23
S1 0.0628(5) 0.0392(4) 0.0415(4) 0.0047(4) 0.0156(4) -0.0021(4)
O1 0.0867(17) 0.0455(13) 0.0497(13) -0.0011(12) 0.0156(12) 0.0086(10)
O2 0.0847(17) 0.0579(13) 0.0520(13) 0.0204(13) 0.0225(12) -0.0093(11)
O3 0.0467(12) 0.0433(11) 0.0509(12) 0.0042(10) 0.0143(10) -0.0016(10)
O4 0.0715(16) 0.0478(13) 0.0647(15) 0.0018(12) 0.0166(12) 0.0121(11)
O5 0.127(3) 0.121(2) 0.0603(17) 0.019(2) 0.0325(16) -0.0256(17)
C1 0.0480(18) 0.0426(17) 0.0345(16) -0.0040(15) 0.0125(13) -0.0021(13)
C2 0.057(2) 0.065(2) 0.0387(17) -0.0008(18) 0.0198(15) -0.0012(16)
C3 0.060(2) 0.076(2) 0.0328(17) 0.0011(19) 0.0063(15) 0.0026(16)
C4 0.046(2) 0.056(2) 0.050(2) -0.0040(16) 0.0074(15) -0.0046(16)
C5 0.050(2) 0.059(2) 0.058(2) -0.0038(17) 0.0225(17) -0.0051(18)
C6 0.059(2) 0.0513(19) 0.0377(17) -0.0038(17) 0.0173(15) 0.0012(15)
C7 0.059(2) 0.118(3) 0.069(3) 0.011(2) 0.007(2) 0.005(2)
C8 0.0349(16) 0.0402(17) 0.0428(17) 0.0044(14) 0.0071(13) -0.0031(14)
C9 0.0400(18) 0.0459(19) 0.056(2) -0.0004(15) 0.0057(15) 0.0014(16)
C10 0.061(2) 0.0407(18) 0.077(3) 0.0082(17) 0.0054(18) -0.0064(19)
C11 0.060(2) 0.059(2) 0.069(2) 0.0069(19) 0.0118(18) -0.025(2)
C12 0.0455(19) 0.062(2) 0.050(2) 0.0001(17) 0.0055(15) -0.0142(17)
C13 0.0418(18) 0.0422(17) 0.0485(18) 0.0058(14) 0.0022(14) -0.0035(15)
C14 0.069(2) 0.088(3) 0.048(2) 0.001(2) 0.0112(18) -0.015(2)
C15 0.110(4) 0.069(3) 0.114(3) 0.028(3) 0.033(3) 0.046(3)

loop_
_atom_type_symbol
_atom_type_description
_atom_type_scat_dispersion_real
_atom_type_scat_dispersion_imag
_atom_type_scat_source
C C 0.0033 0.0016 'International Tables Vol C Tables 4.2.6.8 and 6.1.1.4'
H H 0.0000 0.0000 'International Tables Vol C Tables 4.2.6.8 and 6.1.1.4'
O O 0.0106 0.0060 'International Tables Vol C Tables 4.2.6.8 and 6.1.1.4'
S S 0.1246 0.1234 'International Tables Vol C Tables 4.2.6.8 and 6.1.1.4'

loop_
_geom_angle_atom_site_label_1
_geom_angle_atom_site_label_2
_geom_angle_atom_site_label_3
_geom_angle
O2 S1 O1 119.50(14)
O2 S1 O3 102.78(12)
O1 S1 O3 108.31(12)
O2 S1 C1 110.81(13)
O1 S1 C1 109.45(13)
O3 S1 C1 104.78(12)
C8 O3 S1 117.99(16)
C9 O4 C15 118.3(3)
C6 C1 C2 120.3(3)
C6 C1 S1 119.5(2)
C2 C1 S1 120.2(2)
C3 C2 C1 119.2(3)
C3 C2 H2 120.4
C1 C2 H2 120.4
C2 C3 C4 122.0(3)
C2 C3 H3 119.0
C4 C3 H3 119.0
C3 C4 C5 117.4(3)
C3 C4 C7 121.4(3)
C5 C4 C7 121.2(3)
C6 C5 C4 121.8(3)
C6 C5 H5 119.1
C4 C5 H5 119.1
C5 C6 C1 119.3(3)
C5 C6 H6 120.3
C1 C6 H6 120.3
C4 C7 H7A 109.5
C4 C7 H7B 109.5
H7A C7 H7B 109.5
C4 C7 H7C 109.5
H7A C7 H7C 109.5
H7B C7 H7C 109.5
C13 C8 C9 121.4(3)
C13 C8 O3 121.3(3)
C9 C8 O3 117.2(2)
O4 C9 C10 125.9(3)
O4 C9 C8 115.6(3)
C10 C9 C8 118.5(3)
C11 C10 C9 119.5(3)
C11 C10 H10 120.3
C9 C10 H10 120.3
C10 C11 C12 122.1(3)
C10 C11 H11 119.0
C12 C11 H11 119.0
C11 C12 C13 118.2(3)
C11 C12 C14 121.8(3)
C13 C12 C14 120.0(3)
C8 C13 C12 120.3(3)
C8 C13 H13 119.9
C12 C13 H13 119.9
O5 C14 C12 124.8(4)
O5 C14 H14 117.6
C12 C14 H14 117.6
O4 C15 H15A 109.5
O4 C15 H15B 109.5
H15A C15 H15B 109.5
O4 C15 H15C 109.5
H15A C15 H15C 109.5
H15B C15 H15C 109.5

loop_
_geom_bond_atom_site_label_1
_geom_bond_atom_site_label_2
_geom_bond_distance
S1 O2 1.418(2)
S1 O1 1.424(2)
S1 O3 1.604(2)
S1 C1 1.744(3)
O3 C8 1.412(3)
O4 C9 1.348(3)
O4 C15 1.439(4)
O5 C14 1.204(4)
C1 C6 1.380(4)
C1 C2 1.388(4)
C2 C3 1.369(4)
C2 H2 0.9300
C3 C4 1.385(4)
C3 H3 0.9300
C4 C5 1.391(4)
C4 C7 1.491(5)
C5 C6 1.369(4)
C5 H5 0.9300
C6 H6 0.9300
C7 H7A 0.9600
C7 H7B 0.9600
C7 H7C 0.9600
C8 C13 1.366(4)
C8 C9 1.394(4)
C9 C10 1.389(4)
C10 C11 1.373(4)
C10 H10 0.9300
C11 C12 1.385(4)
C11 H11 0.9300
C12 C13 1.386(4)
C12 C14 1.459(4)
C13 H13 0.9300
C14 H14 0.9300
C15 H15A 0.9600
C15 H15B 0.9600
C15 H15C 0.9600

loop_
_geom_hbond_atom_site_label_D
_geom_hbond_atom_site_label_H
_geom_hbond_atom_site_label_A
_geom_hbond_site_symmetry_A
_geom_hbond_distance_DH
_geom_hbond_distance_HA
_geom_hbond_distance_DA
_geom_hbond_angle_DHA
_geom_hbond_publ_flag
C6 H6 O1 3_556 0.93 2.60 3.421(3) 147 yes

loop_
_geom_torsion_atom_site_label_1
_geom_torsion_atom_site_label_2
_geom_torsion_atom_site_label_3
_geom_torsion_atom_site_label_4
_geom_torsion
O2 S1 O3 C8 171.78(19)
O1 S1 O3 C8 -60.9(2)
C1 S1 O3 C8 55.9(2)
O2 S1 C1 C6 155.9(2)
O1 S1 C1 C6 22.1(3)
O3 S1 C1 C6 -93.9(2)
O2 S1 C1 C2 -23.8(3)
O1 S1 C1 C2 -157.6(2)
O3 S1 C1 C2 86.4(2)
C6 C1 C2 C3 -1.6(4)
S1 C1 C2 C3 178.1(3)
C1 C2 C3 C4 0.3(5)
C2 C3 C4 C5 0.4(5)
C2 C3 C4 C7 -177.7(3)
C3 C4 C5 C6 0.0(5)
C7 C4 C5 C6 178.2(3)
C4 C5 C6 C1 -1.3(5)
C2 C1 C6 C5 2.1(4)
S1 C1 C6 C5 -177.7(2)
S1 O3 C8 C13 75.6(3)
S1 O3 C8 C9 -107.8(3)
C15 O4 C9 C10 -5.1(5)
C15 O4 C9 C8 174.9(3)
C13 C8 C9 O4 178.1(2)
O3 C8 C9 O4 1.5(4)
C13 C8 C9 C10 -1.9(4)
O3 C8 C9 C10 -178.5(3)
O4 C9 C10 C11 179.8(3)
C8 C9 C10 C11 -0.1(5)
C9 C10 C11 C12 1.6(5)
C10 C11 C12 C13 -1.0(5)
C10 C11 C12 C14 179.5(3)
C9 C8 C13 C12 2.5(4)
O3 C8 C13 C12 179.0(3)
C11 C12 C13 C8 -1.0(4)
C14 C12 C13 C8 178.5(3)
C11 C12 C14 O5 4.8(5)
C13 C12 C14 O5 -174.7(3)

loop_
_cod_related_entry_id
_cod_related_entry_database
_cod_related_entry_code
1 ChemSpider 1363098
